data_4329808
loop_
_publ_author_name
'Goutam Mukherjee'
'Puspendra Singh'
'Chandrasekhar Ganguri'
'Sagar Sharma'
'Harkesh B. Singh'
'Nidhi Goel'
'Udai P. Singh'
'Ray J. Butcher'

_publ_contact_author_address
;
Department of Chemistry
Indian Institute of Technology Bombay
Powai, Mumbai-40076
India
;
_publ_contact_author_email chhbsia@chem.iitb.ac.in
_publ_contact_author_name 'Prof. Harkesh B. Singh'
_publ_section_title
;
 Selenadiazolopyridine: A Synthon for Supramolecular Assembly and
 Complexes with Metallophilic Interactions
;
_journal_name_full 'Inorganic Chemistry'
_journal_page_first 8128
_journal_page_last 8140
_journal_paper_doi 10.1021/ic3005272
_journal_volume 51
_journal_year 2012
_chemical_formula_moiety 'C15 H9 Cu N9 Se3, Cl O4'
_chemical_formula_sum 'C15 H9 Cl Cu N9 O4 Se3'
_chemical_formula_weight 715.18
_chemical_name_systematic
; 
 ? 
;
_space_group_IT_number 15
_symmetry_cell_setting monoclinic
_symmetry_space_group_name_Hall '-C 2yc'
_symmetry_space_group_name_H-M 'C 1 2/c 1'
_atom_sites_solution_hydrogens geom
_atom_sites_solution_primary direct
_atom_sites_solution_secondary difmap
_audit_creation_method SHELXL-97
_cell_angle_alpha 90.00
_cell_angle_beta 96.189(12)
_cell_angle_gamma 90.00
_cell_formula_units_Z 8
_cell_length_a 21.297(4)
_cell_length_b 13.268(3)
_cell_length_c 14.070(3)
_cell_measurement_reflns_used 5144
_cell_measurement_temperature 173(2)
_cell_measurement_theta_max 25.992
_cell_measurement_theta_min 3.070
_cell_volume 3952.6(14)
_computing_cell_refinement 'Bruker Apex 2'
_computing_data_collection 'Bruker Apex 2'
_computing_data_reduction 'Bruker Saint'
_computing_molecular_graphics 'Bruker SHELXTL (Sheldrick, 2008)'
_computing_publication_material 'Bruker SHELXTL (Sheldrick, 2008)'
_computing_structure_refinement 'SHELXL-97 (Sheldrick, 2008)'
_computing_structure_solution 'SHELXS-97 (Sheldrick, 2008)'
_diffrn_ambient_temperature 173(2)
_diffrn_measured_fraction_theta_full 0.992
_diffrn_measured_fraction_theta_max 0.992
_diffrn_measurement_device_type 'Bruker Apex 2'
_diffrn_measurement_method '\w scans'
_diffrn_radiation_monochromator graphite
_diffrn_radiation_source 'fine-focus sealed tube'
_diffrn_radiation_type MoK\a
_diffrn_radiation_wavelength 0.71073
_diffrn_reflns_av_R_equivalents 0.0000
_diffrn_reflns_av_sigmaI/netI 0.1257
_diffrn_reflns_limit_h_max 25
_diffrn_reflns_limit_h_min -25
_diffrn_reflns_limit_k_max 15
_diffrn_reflns_limit_k_min 0
_diffrn_reflns_limit_l_max 16
_diffrn_reflns_limit_l_min 0
_diffrn_reflns_number 3553
_diffrn_reflns_theta_full 25.25
_diffrn_reflns_theta_max 25.25
_diffrn_reflns_theta_min 2.91
_exptl_absorpt_coefficient_mu 6.815
_exptl_absorpt_correction_T_max 0.7457
_exptl_absorpt_correction_T_min 0.3877
_exptl_absorpt_correction_type multi-scan
_exptl_absorpt_process_details 'Sadabs (Sheldrick, 1996)'
_exptl_crystal_colour brown
_exptl_crystal_density_diffrn 2.404
_exptl_crystal_description prism
_exptl_crystal_F_000 2736
_exptl_crystal_size_max 0.35
_exptl_crystal_size_mid 0.25
_exptl_crystal_size_min 0.15
_refine_diff_density_max 0.900
_refine_diff_density_min -0.927
_refine_diff_density_rms 0.207
_refine_ls_extinction_method none
_refine_ls_goodness_of_fit_ref 0.979
_refine_ls_hydrogen_treatment constr
_refine_ls_matrix_type full
_refine_ls_number_parameters 298
_refine_ls_number_reflns 3553
_refine_ls_number_restraints 0
_refine_ls_restrained_S_all 0.979
_refine_ls_R_factor_all 0.1163
_refine_ls_R_factor_gt 0.0527
_refine_ls_shift/su_max 0.001
_refine_ls_shift/su_mean 0.000
_refine_ls_structure_factor_coef Fsqd
_refine_ls_weighting_details 'calc w=1/[\s^2^(Fo^2^)+(0.0637P)^2^] where P=(Fo^2^+2Fc^2^)/3'
_refine_ls_weighting_scheme calc
_refine_ls_wR_factor_gt 0.1136
_refine_ls_wR_factor_ref 0.1384
_reflns_number_gt 2077
_reflns_number_total 3553
_reflns_threshold_expression >2sigma(I)
_cod_data_source_file ic3005272_si_002_05.cif
_cod_data_source_block 8
_cod_original_cell_volume 3952.7(14)
_cod_original_sg_symbol_H-M 'C 2/c'
_cod_database_code 4329808

loop_
_symmetry_equiv_pos_as_xyz
'x, y, z'
'-x, y, -z+1/2'
'x+1/2, y+1/2, z'
'-x+1/2, y+1/2, -z+1/2'
'-x, -y, -z'
'x, -y, z-1/2'
'-x+1/2, -y+1/2, -z'
'x+1/2, -y+1/2, z-1/2'

loop_
_atom_site_label
_atom_site_type_symbol
_atom_site_fract_x
_atom_site_fract_y
_atom_site_fract_z
_atom_site_U_iso_or_equiv
_atom_site_adp_type
_atom_site_occupancy
_atom_site_symmetry_multiplicity
_atom_site_calc_flag
_atom_site_refinement_flags
Cu Cu 0.48999(5) 0.38324(8) 0.61659(9) 0.0246(3) Uani 1 1 d .
Se1A Se 0.60577(4) 0.20975(7) 0.58935(8) 0.0239(3) Uani 1 1 d .
Se1B Se 0.34272(4) 0.30525(7) 0.66345(8) 0.0232(3) Uani 1 1 d .
Se1C Se 0.52497(4) 0.63764(7) 0.60842(8) 0.0235(3) Uani 1 1 d .
Cl1 Cl 0.15735(11) 0.37871(18) 0.61453(19) 0.0263(6) Uani 1 1 d .
O1 O 0.2030(3) 0.3779(5) 0.6987(5) 0.0295(17) Uani 1 1 d .
O2 O 0.0968(3) 0.3455(5) 0.6405(6) 0.0353(19) Uani 1 1 d .
O3 O 0.1786(3) 0.3113(5) 0.5457(5) 0.0393(19) Uani 1 1 d .
O4 O 0.1510(3) 0.4790(5) 0.5756(6) 0.039(2) Uani 1 1 d .
N1A N 0.5761(3) 0.3367(6) 0.5988(6) 0.0196(19) Uani 1 1 d .
N2A N 0.6826(3) 0.2522(6) 0.5683(6) 0.026(2) Uani 1 1 d .
N3A N 0.6163(3) 0.5008(6) 0.5879(6) 0.0219(19) Uani 1 1 d .
N1B N 0.4234(3) 0.2848(5) 0.6403(6) 0.023(2) Uani 1 1 d .
N2B N 0.3281(4) 0.1735(6) 0.6773(6) 0.024(2) Uani 1 1 d .
N3B N 0.4889(4) 0.1463(6) 0.6215(6) 0.028(2) Uani 1 1 d .
N1C N 0.4743(3) 0.5305(5) 0.6243(6) 0.0214(19) Uani 1 1 d .
N2C N 0.4654(3) 0.7268(5) 0.6307(6) 0.0218(19) Uani 1 1 d .
N3C N 0.3711(3) 0.5044(6) 0.6614(6) 0.023(2) Uani 1 1 d .
C1A C 0.6659(4) 0.5538(7) 0.5735(7) 0.025(2) Uani 1 1 d .
H1AA H 0.6616 0.6250 0.5740 0.030 Uiso 1 1 calc R
C2A C 0.7248(4) 0.5152(7) 0.5572(7) 0.026(2) Uani 1 1 d .
H2AA H 0.7586 0.5598 0.5484 0.031 Uiso 1 1 calc R
C3A C 0.7338(4) 0.4138(7) 0.5541(7) 0.024(2) Uani 1 1 d .
H3AA H 0.7731 0.3861 0.5411 0.029 Uiso 1 1 calc R
C4A C 0.6829(4) 0.3521(7) 0.5705(7) 0.024(2) Uani 1 1 d .
C5A C 0.6243(4) 0.3988(7) 0.5859(7) 0.020(2) Uani 1 1 d .
C1B C 0.4939(4) 0.0469(7) 0.6252(7) 0.025(2) Uani 1 1 d .
H1BA H 0.5326 0.0177 0.6111 0.030 Uiso 1 1 calc R
C2B C 0.4455(5) -0.0192(7) 0.6489(7) 0.027(3) Uani 1 1 d .
H2BA H 0.4528 -0.0898 0.6515 0.033 Uiso 1 1 calc R
C3B C 0.3886(5) 0.0182(7) 0.6678(8) 0.030(3) Uani 1 1 d .
H3BA H 0.3556 -0.0246 0.6841 0.036 Uiso 1 1 calc R
C4B C 0.3808(4) 0.1246(7) 0.6620(7) 0.023(2) Uani 1 1 d .
C5B C 0.4319(4) 0.1864(7) 0.6408(8) 0.024(2) Uani 1 1 d .
C1C C 0.3196(4) 0.5487(7) 0.6859(8) 0.030(3) Uani 1 1 d .
H1CA H 0.2859 0.5067 0.7009 0.036 Uiso 1 1 calc R
C2C C 0.3111(4) 0.6553(7) 0.6915(7) 0.024(2) Uani 1 1 d .
H2CA H 0.2724 0.6818 0.7083 0.029 Uiso 1 1 calc R
C3C C 0.3583(4) 0.7189(7) 0.6727(7) 0.022(2) Uani 1 1 d .
H3CA H 0.3534 0.7899 0.6759 0.026 Uiso 1 1 calc R
C4C C 0.4142(4) 0.6756(7) 0.6487(7) 0.019(2) Uani 1 1 d .
C5C C 0.4195(4) 0.5668(7) 0.6466(7) 0.023(2) Uani 1 1 d .

loop_
_atom_site_aniso_label
_atom_site_aniso_U_11
_atom_site_aniso_U_22
_atom_site_aniso_U_33
_atom_site_aniso_U_23
_atom_site_aniso_U_13
_atom_site_aniso_U_12
Cu 0.0182(6) 0.0155(6) 0.0409(9) 0.0005(6) 0.0065(5) 0.0000(5)
Se1A 0.0206(5) 0.0167(5) 0.0349(7) 0.0013(5) 0.0050(4) 0.0026(4)
Se1B 0.0190(5) 0.0172(5) 0.0343(7) 0.0005(5) 0.0072(4) 0.0009(4)
Se1C 0.0210(5) 0.0159(5) 0.0339(7) 0.0003(5) 0.0046(4) -0.0001(4)
Cl1 0.0246(13) 0.0222(13) 0.0331(17) 0.0018(12) 0.0083(11) -0.0007(11)
O1 0.018(4) 0.035(4) 0.036(5) -0.004(4) 0.007(3) -0.007(3)
O2 0.027(4) 0.032(4) 0.049(5) 0.005(4) 0.012(3) -0.006(3)
O3 0.052(5) 0.032(4) 0.036(5) -0.011(4) 0.016(4) 0.004(4)
O4 0.042(4) 0.021(4) 0.056(6) 0.016(4) 0.019(4) 0.009(3)
N1A 0.019(4) 0.021(4) 0.018(5) 0.002(4) -0.003(3) 0.009(3)
N2A 0.022(4) 0.024(5) 0.033(6) 0.000(4) 0.007(4) -0.002(4)
N3A 0.018(4) 0.020(4) 0.029(5) 0.001(4) 0.007(4) -0.006(4)
N1B 0.014(4) 0.013(4) 0.041(6) 0.004(4) 0.004(4) 0.002(3)
N2B 0.024(5) 0.014(4) 0.036(6) 0.002(4) 0.007(4) -0.004(4)
N3B 0.031(5) 0.013(4) 0.043(6) 0.006(4) 0.014(4) 0.004(4)
N1C 0.014(4) 0.019(4) 0.032(5) -0.005(4) 0.003(3) -0.001(3)
N2C 0.019(4) 0.010(4) 0.038(6) -0.004(4) 0.010(4) -0.003(3)
N3C 0.014(4) 0.024(4) 0.031(5) -0.004(4) 0.005(3) 0.003(4)
C1A 0.033(6) 0.015(5) 0.026(7) -0.002(5) -0.002(4) -0.003(5)
C2A 0.019(5) 0.026(6) 0.034(7) -0.004(5) 0.013(4) 0.001(4)
C3A 0.016(5) 0.024(6) 0.033(7) 0.004(5) 0.009(4) 0.004(4)
C4A 0.025(6) 0.026(6) 0.021(6) -0.001(5) 0.003(4) 0.000(4)
C5A 0.010(5) 0.016(5) 0.035(7) 0.006(5) 0.003(4) -0.002(4)
C1B 0.025(6) 0.029(6) 0.018(6) 0.001(5) -0.005(4) 0.004(5)
C2B 0.033(6) 0.017(5) 0.031(7) 0.010(5) -0.001(5) -0.002(5)
C3B 0.026(6) 0.022(6) 0.040(8) 0.004(5) -0.002(5) 0.000(5)
C4B 0.023(5) 0.017(5) 0.030(7) 0.000(5) 0.000(4) -0.003(5)
C5B 0.019(5) 0.019(5) 0.036(7) 0.000(5) 0.007(4) 0.007(4)
C1C 0.021(6) 0.025(6) 0.043(8) -0.001(5) -0.002(5) 0.001(5)
C2C 0.014(5) 0.036(6) 0.023(6) -0.004(5) 0.004(4) 0.013(5)
C3C 0.027(6) 0.022(5) 0.018(6) 0.000(4) 0.007(4) 0.006(4)
C4C 0.033(6) 0.013(5) 0.013(6) -0.002(4) 0.006(4) 0.001(4)
C5C 0.030(6) 0.016(5) 0.022(6) -0.003(4) 0.005(4) -0.003(5)

loop_
_atom_type_symbol
_atom_type_description
_atom_type_scat_dispersion_real
_atom_type_scat_dispersion_imag
_atom_type_scat_source
C C 0.0033 0.0016 'International Tables Vol C Tables 4.2.6.8 and 6.1.1.4'
H H 0.0000 0.0000 'International Tables Vol C Tables 4.2.6.8 and 6.1.1.4'
N N 0.0061 0.0033 'International Tables Vol C Tables 4.2.6.8 and 6.1.1.4'
O O 0.0106 0.0060 'International Tables Vol C Tables 4.2.6.8 and 6.1.1.4'
Cl Cl 0.1484 0.1585 'International Tables Vol C Tables 4.2.6.8 and 6.1.1.4'
Cu Cu 0.3201 1.2651 'International Tables Vol C Tables 4.2.6.8 and 6.1.1.4'
Se Se -0.0929 2.2259 'International Tables Vol C Tables 4.2.6.8 and 6.1.1.4'

loop_
_geom_angle_atom_site_label_1
_geom_angle_atom_site_label_2
_geom_angle_atom_site_label_3
_geom_angle
_geom_angle_site_symmetry_3
N1A Cu N1B 120.4(3) .
N1A Cu N1C 118.5(3) .
N1B Cu N1C 120.7(3) .
N1A Cu Se1C 80.8(2) 5_666
N1B Cu Se1C 96.6(3) 5_666
N1C Cu Se1C 98.1(2) 5_666
N2A Se1A N1A 93.0(3) .
N2A Se1A N3B 179.7(3) .
N1A Se1A N3B 86.7(3) .
N2B Se1B N1B 93.1(3) .
N2B Se1B N3C 174.0(3) .
N1B Se1B N3C 85.8(3) .
N2C Se1C N1C 93.1(3) .
N2C Se1C N3A 176.0(3) .
N1C Se1C N3A 86.1(3) .
O3 Cl1 O4 110.2(5) .
O3 Cl1 O2 109.7(4) .
O4 Cl1 O2 109.1(4) .
O3 Cl1 O1 108.4(4) .
O4 Cl1 O1 110.2(4) .
O2 Cl1 O1 109.2(4) .
C5A N1A Se1A 106.5(6) .
C5A N1A Cu 123.9(6) .
Se1A N1A Cu 129.5(4) .
C4A N2A Se1A 108.4(6) .
C1A N3A C5A 115.3(8) .
C1A N3A Se1C 105.1(6) .
C5A N3A Se1C 139.6(6) .
C5B N1B Se1B 106.3(6) .
C5B N1B Cu 123.6(6) .
Se1B N1B Cu 130.1(4) .
C4B N2B Se1B 107.3(6) .
C1B N3B C5B 116.5(8) .
C1B N3B Se1A 104.1(6) .
C5B N3B Se1A 139.1(6) .
C5C N1C Se1C 107.1(6) .
C5C N1C Cu 121.7(6) .
Se1C N1C Cu 131.2(4) .
C4C N2C Se1C 107.9(6) .
C1C N3C C5C 115.8(8) .
C1C N3C Se1B 103.7(6) .
C5C N3C Se1B 140.5(6) .
N3A C1A C2A 125.9(9) .
N3A C1A H1AA 117.1 .
C2A C1A H1AA 117.1 .
C3A C2A C1A 120.0(9) .
C3A C2A H2AA 120.0 .
C1A C2A H2AA 120.0 .
C2A C3A C4A 117.4(9) .
C2A C3A H3AA 121.3 .
C4A C3A H3AA 121.3 .
N2A C4A C3A 125.8(9) .
N2A C4A C5A 115.7(8) .
C3A C4A C5A 118.4(8) .
N1A C5A N3A 120.5(8) .
N1A C5A C4A 116.5(8) .
N3A C5A C4A 123.0(8) .
N3B C1B C2B 124.5(9) .
N3B C1B H1BA 117.7 .
C2B C1B H1BA 117.7 .
C3B C2B C1B 120.3(9) .
C3B C2B H2BA 119.9 .
C1B C2B H2BA 119.9 .
C2B C3B C4B 116.8(9) .
C2B C3B H3BA 121.6 .
C4B C3B H3BA 121.6 .
N2B C4B C5B 115.5(8) .
N2B C4B C3B 124.5(9) .
C5B C4B C3B 119.9(9) .
N1B C5B N3B 120.3(8) .
N1B C5B C4B 117.8(8) .
N3B C5B C4B 121.9(8) .
N3C C1C C2C 124.5(9) .
N3C C1C H1CA 117.7 .
C2C C1C H1CA 117.7 .
C3C C2C C1C 120.2(9) .
C3C C2C H2CA 119.9 .
C1C C2C H2CA 119.9 .
C2C C3C C4C 117.3(9) .
C2C C3C H3CA 121.3 .
C4C C3C H3CA 121.3 .
N2C C4C C3C 125.0(8) .
N2C C4C C5C 115.9(8) .
C3C C4C C5C 119.0(9) .
N1C C5C N3C 121.0(8) .
N1C C5C C4C 115.9(8) .
N3C C5C C4C 122.9(8) .

loop_
_geom_bond_atom_site_label_1
_geom_bond_atom_site_label_2
_geom_bond_distance
_geom_bond_site_symmetry_2
Cu N1A 1.977(7) .
Cu N1B 1.982(7) .
Cu N1C 1.987(7) .
Cu Se1C 3.1598(18) 5_666
Se1A N2A 1.784(8) .
Se1A N1A 1.809(7) .
Se1A N3B 2.712(8) .
Se1B N2B 1.790(7) .
Se1B N1B 1.803(7) .
Se1B N3C 2.712(8) .
Se1C N2C 1.786(7) .
Se1C N1C 1.813(7) .
Se1C N3A 2.699(8) .
Cl1 O3 1.428(7) .
Cl1 O4 1.439(7) .
Cl1 O2 1.445(7) .
Cl1 O1 1.449(7) .
N1A C5A 1.343(11) .
N2A C4A 1.326(12) .
N3A C1A 1.303(11) .
N3A C5A 1.364(12) .
N1B C5B 1.318(11) .
N2B C4B 1.335(12) .
N3B C1B 1.324(12) .
N3B C5B 1.379(11) .
N1C C5C 1.331(11) .
N2C C4C 1.332(12) .
N3C C1C 1.322(12) .
N3C C5C 1.354(11) .
C1A C2A 1.395(13) .
C1A H1AA 0.9500 .
C2A C3A 1.360(13) .
C2A H2AA 0.9500 .
C3A C4A 1.397(13) .
C3A H3AA 0.9500 .
C4A C5A 1.432(13) .
C1B C2B 1.420(13) .
C1B H1BA 0.9500 .
C2B C3B 1.363(14) .
C2B H2BA 0.9500 .
C3B C4B 1.423(13) .
C3B H3BA 0.9500 .
C4B C5B 1.419(13) .
C1C C2C 1.430(14) .
C1C H1CA 0.9500 .
C2C C3C 1.359(13) .
C2C H2CA 0.9500 .
C3C C4C 1.396(13) .
C3C H3CA 0.9500 .
C4C C5C 1.449(12) .

loop_
_geom_hbond_atom_site_label_D
_geom_hbond_atom_site_label_H
_geom_hbond_atom_site_label_A
_geom_hbond_distance_DH
_geom_hbond_distance_HA
_geom_hbond_distance_DA
_geom_hbond_angle_DHA
_geom_hbond_site_symmetry_A
C1A H1AA O3 0.95 2.54 3.453(12) 162.4 3
C2A H2AA O3 0.95 2.62 3.503(12) 155.3 5_666
C3B H3BA O1 0.95 2.53 3.405(13) 153.2 4_546
C1C H1CA O1 0.95 2.46 3.381(12) 164.8 .
C3C H3CA O1 0.95 2.53 3.152(12) 123.6 4_556

loop_
_geom_torsion_atom_site_label_1
_geom_torsion_atom_site_label_2
_geom_torsion_atom_site_label_3
_geom_torsion_atom_site_label_4
_geom_torsion
_geom_torsion_site_symmetry_1
N2A Se1A N1A C5A 0.0(7) .
N3B Se1A N1A C5A 180.0(6) .
N2A Se1A N1A Cu 176.7(5) .
N3B Se1A N1A Cu -3.4(5) .
N1B Cu N1A C5A -177.5(7) .
N1C Cu N1A C5A -4.0(9) .
Se1C Cu N1A C5A 90.3(7) 5_666
N1B Cu N1A Se1A 6.4(7) .
N1C Cu N1A Se1A 179.8(5) .
Se1C Cu N1A Se1A -85.9(5) 5_666
N1A Se1A N2A C4A 0.9(8) .
N1C Se1C N3A C5A 2.2(11) .
N2B Se1B N1B C5B 2.3(8) .
N3C Se1B N1B C5B 176.4(7) .
N2B Se1B N1B Cu -178.2(6) .
N3C Se1B N1B Cu -4.1(6) .
N1A Cu N1B C5B -3.3(10) .
N1C Cu N1B C5B -176.6(8) .
Se1C Cu N1B C5B 79.9(9) 5_666
N1A Cu N1B Se1B 177.3(5) .
N1C Cu N1B Se1B 4.0(8) .
Se1C Cu N1B Se1B -99.5(6) 5_666
N1B Se1B N2B C4B -1.5(7) .
N1A Se1A N3B C1B -176.4(7) .
N1A Se1A N3B C5B -2.6(11) .
N2C Se1C N1C C5C -1.5(7) .
N3A Se1C N1C C5C 174.6(7) .
N2C Se1C N1C Cu -179.8(6) .
N3A Se1C N1C Cu -3.7(6) .
N1A Cu N1C C5C -172.5(7) .
N1B Cu N1C C5C 0.9(9) .
Se1C Cu N1C C5C 103.6(8) 5_666
N1A Cu N1C Se1C 5.6(7) .
N1B Cu N1C Se1C 179.0(5) .
Se1C Cu N1C Se1C -78.3(6) 5_666
N1C Se1C N2C C4C 0.6(7) .
N1B Se1B N3C C1C -174.7(7) .
N1B Se1B N3C C5C 2.8(10) .
C5A N3A C1A C2A -0.5(15) .
Se1C N3A C1A C2A -178.8(9) .
N3A C1A C2A C3A 1.0(17) .
C1A C2A C3A C4A -2.0(16) .
Se1A N2A C4A C3A -177.7(9) .
Se1A N2A C4A C5A -1.5(11) .
C2A C3A C4A N2A 178.5(11) .
C2A C3A C4A C5A 2.4(15) .
Se1A N1A C5A N3A 179.3(8) .
Cu N1A C5A N3A 2.4(13) .
Se1A N1A C5A C4A -0.9(10) .
Cu N1A C5A C4A -177.7(7) .
C1A N3A C5A N1A -179.2(9) .
Se1C N3A C5A N1A -1.7(16) .
C1A N3A C5A C4A 1.0(14) .
Se1C N3A C5A C4A 178.5(7) .
N2A C4A C5A N1A 1.6(14) .
C3A C4A C5A N1A 178.2(9) .
N2A C4A C5A N3A -178.5(10) .
C3A C4A C5A N3A -2.0(15) .
C5B N3B C1B C2B -1.0(15) .
Se1A N3B C1B C2B 174.5(8) .
N3B C1B C2B C3B 1.4(16) .
C1B C2B C3B C4B 0.3(15) .
Se1B N2B C4B C5B 0.4(11) .
Se1B N2B C4B C3B 179.0(9) .
C2B C3B C4B N2B 179.2(10) .
C2B C3B C4B C5B -2.2(15) .
Se1B N1B C5B N3B 177.6(8) .
Cu N1B C5B N3B -2.0(14) .
Se1B N1B C5B C4B -2.6(12) .
Cu N1B C5B C4B 177.9(7) .
C1B N3B C5B N1B 178.8(10) .
Se1A N3B C5B N1B 5.5(17) .
C1B N3B C5B C4B -1.0(15) .
Se1A N3B C5B C4B -174.3(7) .
N2B C4B C5B N1B 1.6(14) .
C3B C4B C5B N1B -177.1(10) .
N2B C4B C5B N3B -178.6(9) .
C3B C4B C5B N3B 2.7(16) .
C5C N3C C1C C2C 4.1(15) .
Se1B N3C C1C C2C -177.7(9) .
N3C C1C C2C C3C -1.3(17) .
C1C C2C C3C C4C -0.2(14) .
Se1C N2C C4C C3C 177.7(8) .
Se1C N2C C4C C5C 0.5(11) .
C2C C3C C4C N2C -178.2(9) .
C2C C3C C4C C5C -1.0(14) .
Se1C N1C C5C N3C 178.9(8) .
Cu N1C C5C N3C -2.6(13) .
Se1C N1C C5C C4C 2.1(11) .
Cu N1C C5C C4C -179.4(7) .
C1C N3C C5C N1C 178.1(9) .
Se1B N3C C5C N1C 0.8(16) .
C1C N3C C5C C4C -5.4(14) .
Se1B N3C C5C C4C 177.4(7) .
N2C C4C C5C N1C -1.8(13) .
C3C C4C C5C N1C -179.2(9) .
N2C C4C C5C N3C -178.6(9) .
C3C C4C C5C N3C 4.0(15) .
